data_7712608
loop_
_publ_author_name
'Li, Ao'
'Wu, Mengling'
'Zhang, Junle'
'Song, Fahui'
'Pan, Fangfang'

_publ_section_title
;
 Halogen Bonds Regulating Structures and Optical Properties of Hybrid
 Iodobismuthate Perovskites
;
_journal_name_full 'Dalton Transactions'
_journal_paper_doi 10.1039/D3DT00210A
_journal_year 2023
_chemical_formula_moiety 'Bi I6, 3(C6 H7 I N)'
_chemical_formula_sum 'C18 H21 Bi I9 N3'
_chemical_formula_weight 1630.46
_space_group_crystal_system monoclinic
_space_group_IT_number 14
_space_group_name_Hall '-P 2yn'
_space_group_name_H-M_alt 'P 1 21/n 1'
_atom_sites_solution_hydrogens geom
_audit_creation_date 2023-01-04
_audit_creation_method
;
Olex2 1.5-alpha
(compiled 2022.06.10 svn.r3fa896fb for OlexSys, GUI svn.r6535)
;
_audit_update_record
;
2023-01-05 deposited with the CCDC.	2023-03-13 downloaded from the CCDC.
;
_cell_angle_alpha 90
_cell_angle_beta 95.906(3)
_cell_angle_gamma 90
_cell_formula_units_Z 2
_cell_length_a 10.409(2)
_cell_length_b 13.542(3)
_cell_length_c 12.252(2)
_cell_measurement_reflns_used 7313
_cell_measurement_temperature 296.15
_cell_measurement_theta_max 26.445
_cell_measurement_theta_min 2.248
_cell_volume 1717.9(6)
_computing_cell_refinement 'SAINT v7.68A (Bruker, 2009)'
_computing_data_reduction 'SAINT v7.68A (Bruker, 2009)'
_computing_molecular_graphics 'Olex2 1.5-alpha (Dolomanov et al., 2009)'
_computing_publication_material 'Olex2 1.5-alpha (Dolomanov et al., 2009)'
_computing_structure_refinement 'SHELXL 2019/2 (Sheldrick, 2015)'
_computing_structure_solution 'SHELXT 2018/2 (Sheldrick, 2018)'
_diffrn_ambient_temperature 296.15
_diffrn_measured_fraction_theta_full 0.995
_diffrn_measured_fraction_theta_max 0.994
_diffrn_measurement_device_type 'CCD area detector'
_diffrn_measurement_method 'phi and omega scans'
_diffrn_radiation_monochromator graphite
_diffrn_radiation_type MoK\a
_diffrn_radiation_wavelength 0.71073
_diffrn_reflns_av_R_equivalents 0.0436
_diffrn_reflns_av_unetI/netI 0.0398
_diffrn_reflns_Laue_measured_fraction_full 0.995
_diffrn_reflns_Laue_measured_fraction_max 0.994
_diffrn_reflns_limit_h_max 12
_diffrn_reflns_limit_h_min -13
_diffrn_reflns_limit_k_max 16
_diffrn_reflns_limit_k_min -16
_diffrn_reflns_limit_l_max 14
_diffrn_reflns_limit_l_min -15
_diffrn_reflns_number 13160
_diffrn_reflns_point_group_measured_fraction_full 0.995
_diffrn_reflns_point_group_measured_fraction_max 0.994
_diffrn_reflns_theta_full 25.242
_diffrn_reflns_theta_max 26.484
_diffrn_reflns_theta_min 2.248
_diffrn_source_current 0.0
_diffrn_source_power 0.0
_diffrn_source_voltage 0.0
_exptl_absorpt_coefficient_mu 13.231
_exptl_absorpt_correction_T_max 0.7454
_exptl_absorpt_correction_T_min 0.3300
_exptl_absorpt_correction_type multi-scan
_exptl_absorpt_process_details
;
SADABS-2008/1 (Bruker,2008) was used for absorption correction.
wR2(int) was 0.1759 before and 0.0617 after correction.
The Ratio of minimum to maximum transmission is 0.4427.
The \l/2 correction factor is 0.0015.
;
_exptl_crystal_colour 'orangish orange'
_exptl_crystal_colour_modifier orangish
_exptl_crystal_colour_primary orange
_exptl_crystal_density_diffrn 3.152
_exptl_crystal_description block
_exptl_crystal_F_000 1420
_exptl_crystal_preparation thermochromism
_exptl_crystal_size_max 0.12
_exptl_crystal_size_mid 0.12
_exptl_crystal_size_min 0.1
_refine_diff_density_max 0.781
_refine_diff_density_min -0.856
_refine_diff_density_rms 0.148
_refine_ls_extinction_coef 0.00148(9)
_refine_ls_extinction_expression Fc^*^=kFc[1+0.001xFc^2^\l^3^/sin(2\q)]^-1/4^
_refine_ls_extinction_method 'SHELXL-2019/2 (Sheldrick 2019)'
_refine_ls_goodness_of_fit_ref 1.132
_refine_ls_hydrogen_treatment constr
_refine_ls_matrix_type full
_refine_ls_number_parameters 163
_refine_ls_number_reflns 3528
_refine_ls_number_restraints 13
_refine_ls_restrained_S_all 1.131
_refine_ls_R_factor_all 0.0307
_refine_ls_R_factor_gt 0.0274
_refine_ls_shift/su_max 0.002
_refine_ls_shift/su_mean 0.000
_refine_ls_structure_factor_coef Fsqd
_refine_ls_weighting_details 'w=1/[\s^2^(Fo^2^)+5.3046P] where P=(Fo^2^+2Fc^2^)/3'
_refine_ls_weighting_scheme calc
_refine_ls_wR_factor_gt 0.0638
_refine_ls_wR_factor_ref 0.0652
_reflns_Friedel_coverage 0.000
_reflns_number_gt 3214
_reflns_number_total 3528
_reflns_threshold_expression 'I > 2\s(I)'
_cod_data_source_file d3dt00210a2.cif
_cod_data_source_block bii6-ipyme
_cod_database_code 7712608
_shelx_shelxl_version_number 2019/2
_shelx_space_group_comment
;
The symmetry employed for this shelxl refinement is uniquely defined
by the following loop, which should always be used as a source of
symmetry information in preference to the above space-group names.
They are only intended as comments.
;
_shelx_estimated_absorpt_t_max 0.351
_shelx_estimated_absorpt_t_min 0.300
_olex2_refinement_description
;
1. Fixed Uiso
 At 1.2 times of:
  All C(H) groups
 At 1.5 times of:
  All C(H,H,H) groups
2. Restrained distances
 C7-C12 \\sim C12-C11
 with sigma of 0.01
3. Uiso/Uaniso restraints and constraints
Uanis(C12) \\sim Ueq: with sigma of 0.01 and sigma for terminal atoms of 0.02
Uanis(C8) \\sim Ueq: with sigma of 0.01 and sigma for terminal atoms of 0.02
Uanis(C12) = Uanis(I2)
4. Others
 Fixed Sof: I2(0.5) C8(0.5) H8(0.5) C9(0.5) C10(0.5) H10(0.5) C11(0.5)
 H11(0.5) N2(0.5) C7(0.5) H7(0.5) C12(0.5) H12A(0.5) H12B(0.5) H12C(0.5)
5.a Aromatic/amide H refined with riding coordinates:
 C1(H1), C2(H2), C4(H4), C5(H5), C8(H8), C10(H10), C11(H11), C7(H7)
5.b Fitted hexagon refined as free rotating group:
 C8(C9,C10,C11,N2,C7)
5.c Idealised Me refined as rotating group:
 C6(H6A,H6B,H6C), C12(H12A,H12B,H12C)
;
_olex2_submission_special_instructions 'No special instructions were received'

loop_
_space_group_symop_operation_xyz
'x, y, z'
'-x+1/2, y+1/2, -z+1/2'
'-x, -y, -z'
'x-1/2, -y-1/2, z-1/2'

loop_
_atom_site_label
_atom_site_type_symbol
_atom_site_fract_x
_atom_site_fract_y
_atom_site_fract_z
_atom_site_U_iso_or_equiv
_atom_site_adp_type
_atom_site_occupancy
_atom_site_site_symmetry_order
_atom_site_calc_flag
_atom_site_refinement_flags_posn
_atom_site_refinement_flags_adp
_atom_site_refinement_flags_occupancy
_atom_site_disorder_assembly
_atom_site_disorder_group
Bi1 Bi 0.500000 1.000000 0.500000 0.03281(10) Uani 1 2 d S . P . .
I3 I 0.78504(4) 0.95277(3) 0.46146(3) 0.04430(12) Uani 1 1 d . . . . .
I4 I 0.48696(5) 1.16223(3) 0.32513(3) 0.04720(13) Uani 1 1 d . . . . .
I5 I 0.60156(5) 1.14982(3) 0.67861(4) 0.05121(14) Uani 1 1 d . . . . .
I1 I 0.80100(4) 0.69073(3) 0.45671(4) 0.04839(13) Uani 1 1 d . . . . .
N1 N 0.8357(5) 0.3355(4) 0.4353(5) 0.0410(12) Uani 1 1 d . . . . .
C1 C 0.8138(7) 0.3894(5) 0.3437(6) 0.0489(16) Uani 1 1 d . . . . .
H1 H 0.804846 0.357938 0.275863 0.059 Uiso 1 1 calc R U . . .
C2 C 0.8043(7) 0.4894(5) 0.3482(6) 0.0463(15) Uani 1 1 d . . . . .
H2 H 0.788923 0.525890 0.283858 0.056 Uiso 1 1 calc R U . . .
C3 C 0.8177(5) 0.5365(4) 0.4488(5) 0.0371(13) Uani 1 1 d . . . . .
C4 C 0.8411(6) 0.4803(5) 0.5427(6) 0.0430(14) Uani 1 1 d . . . . .
H4 H 0.851889 0.510629 0.611186 0.052 Uiso 1 1 calc R U . . .
C5 C 0.8482(6) 0.3794(5) 0.5344(6) 0.0461(15) Uani 1 1 d . . . . .
H5 H 0.861659 0.341170 0.597607 0.055 Uiso 1 1 calc R U . . .
C6 C 0.8489(8) 0.2263(5) 0.4298(7) 0.061(2) Uani 1 1 d . . . . .
H6A H 0.778670 0.199627 0.381804 0.091 Uiso 1 1 calc R U . . .
H6B H 0.847242 0.198774 0.501870 0.091 Uiso 1 1 calc R U . . .
H6C H 0.929247 0.209890 0.402183 0.091 Uiso 1 1 calc R U . . .
I2 I 0.9212(4) 0.95686(11) 0.7475(2) 0.0547(4) Uani 0.5 1 d . . P A -1
C8 C 0.9987(11) 1.0775(9) 0.9477(7) 0.040(4) Uani 0.5 1 d G U P A -1
H8 H 0.989229 1.128884 0.897154 0.048 Uiso 0.5 1 calc R U P A -1
C9 C 0.9781(11) 0.9806(10) 0.9129(5) 0.035(3) Uani 0.5 1 d G . P A -1
C10 C 0.9923(11) 0.9037(8) 0.9884(7) 0.041(4) Uani 0.5 1 d G . P A -1
H10 H 0.978432 0.838894 0.965104 0.049 Uiso 0.5 1 calc R U P A -1
C11 C 1.0271(11) 0.9238(7) 1.0987(6) 0.043(4) Uani 0.5 1 d DG . P A -1
H11 H 1.036649 0.872445 1.149242 0.051 Uiso 0.5 1 calc R U P A -1
N2 N 1.0478(10) 1.0208(8) 1.1335(6) 0.038(3) Uani 0.5 1 d G . P A -1
C7 C 1.0336(10) 1.0976(7) 1.0580(8) 0.042(4) Uani 0.5 1 d DG . P A -1
H7 H 1.047447 1.162436 1.081296 0.050 Uiso 0.5 1 calc R U P A -1
C12 C 1.076(6) 1.0400(15) 1.240(4) 0.0547(4) Uani 0.5 1 d D U P A -1
H12A H 1.069930 0.980353 1.281340 0.082 Uiso 0.5 1 calc R U P A -1
H12B H 1.016289 1.087873 1.262734 0.082 Uiso 0.5 1 calc R U P A -1
H12C H 1.162307 1.065664 1.252179 0.082 Uiso 0.5 1 calc R U P A -1

loop_
_atom_site_aniso_label
_atom_site_aniso_U_11
_atom_site_aniso_U_22
_atom_site_aniso_U_33
_atom_site_aniso_U_23
_atom_site_aniso_U_13
_atom_site_aniso_U_12
Bi1 0.04666(19) 0.02433(15) 0.02675(16) -0.00074(11) 0.00043(12) 0.00126(12)
I3 0.0521(2) 0.0390(2) 0.0410(2) -0.00048(17) 0.00098(18) 0.00324(17)
I4 0.0746(3) 0.0319(2) 0.0341(2) 0.00357(16) 0.00084(19) 0.00191(18)
I5 0.0797(3) 0.0314(2) 0.0414(2) -0.00448(18) 0.0010(2) -0.0027(2)
I1 0.0456(2) 0.0383(2) 0.0618(3) -0.0062(2) 0.0085(2) -0.00202(17)
N1 0.035(3) 0.038(3) 0.049(3) -0.006(2) 0.003(2) -0.002(2)
C1 0.056(4) 0.048(4) 0.044(4) -0.015(3) 0.008(3) -0.005(3)
C2 0.058(4) 0.044(4) 0.038(4) -0.006(3) 0.011(3) -0.006(3)
C3 0.035(3) 0.037(3) 0.040(3) -0.002(3) 0.008(2) -0.003(2)
C4 0.047(3) 0.045(3) 0.037(3) -0.010(3) 0.002(3) 0.000(3)
C5 0.046(4) 0.049(4) 0.042(4) 0.001(3) 0.000(3) -0.002(3)
C6 0.067(5) 0.037(4) 0.075(5) -0.006(4) -0.004(4) 0.001(3)
I2 0.0606(6) 0.0645(6) 0.0387(9) -0.0016(5) 0.0028(7) 0.0065(5)
C8 0.038(6) 0.029(6) 0.053(9) 0.014(6) 0.002(7) 0.008(5)
C9 0.025(7) 0.043(8) 0.034(8) -0.008(7) -0.002(6) 0.002(5)
C10 0.042(8) 0.034(7) 0.047(12) -0.003(7) -0.001(8) -0.007(6)
C11 0.048(9) 0.032(7) 0.049(10) 0.006(7) 0.008(7) -0.005(6)
N2 0.036(6) 0.035(5) 0.043(8) -0.012(6) -0.001(6) 0.001(5)
C7 0.042(8) 0.026(7) 0.059(12) 0.006(7) 0.009(8) 0.007(6)
C12 0.0606(6) 0.0645(6) 0.0387(9) -0.0016(5) 0.0028(7) 0.0065(5)

loop_
_atom_type_symbol
_atom_type_description
_atom_type_scat_dispersion_real
_atom_type_scat_dispersion_imag
_atom_type_scat_source
C C 0.0033 0.0016 'International Tables Vol C Tables 4.2.6.8 and 6.1.1.4'
H H 0.0000 0.0000 'International Tables Vol C Tables 4.2.6.8 and 6.1.1.4'
Bi Bi -4.1077 10.2566 'International Tables Vol C Tables 4.2.6.8 and 6.1.1.4'
I I -0.4742 1.8119 'International Tables Vol C Tables 4.2.6.8 and 6.1.1.4'
N N 0.0061 0.0033 'International Tables Vol C Tables 4.2.6.8 and 6.1.1.4'

loop_
_geom_angle_atom_site_label_1
_geom_angle_atom_site_label_2
_geom_angle_atom_site_label_3
_geom_angle
_geom_angle_site_symmetry_1
_geom_angle_site_symmetry_3
_geom_angle_publ_flag
I3 Bi1 I3 180.0 . 3_676 ?
I4 Bi1 I3 90.890(13) 3_676 3_676 ?
I4 Bi1 I3 90.891(13) . . ?
I4 Bi1 I3 89.110(13) . 3_676 ?
I4 Bi1 I3 89.109(13) 3_676 . ?
I4 Bi1 I4 180.000(18) . 3_676 ?
I4 Bi1 I5 89.326(19) 3_676 . ?
I4 Bi1 I5 89.326(19) . 3_676 ?
I4 Bi1 I5 90.674(19) . . ?
I4 Bi1 I5 90.675(19) 3_676 3_676 ?
I5 Bi1 I3 88.879(15) 3_676 3_676 ?
I5 Bi1 I3 88.879(15) . . ?
I5 Bi1 I3 91.121(15) . 3_676 ?
I5 Bi1 I3 91.121(14) 3_676 . ?
I5 Bi1 I5 179.999(18) . 3_676 ?
C1 N1 C5 120.5(6) . . ?
C1 N1 C6 120.9(6) . . ?
C5 N1 C6 118.7(6) . . ?
N1 C1 H1 119.4 . . ?
N1 C1 C2 121.1(6) . . ?
C2 C1 H1 119.4 . . ?
C1 C2 H2 120.2 . . ?
C1 C2 C3 119.7(7) . . ?
C3 C2 H2 120.2 . . ?
C2 C3 I1 120.0(5) . . ?
C4 C3 I1 121.2(5) . . ?
C4 C3 C2 118.8(6) . . ?
C3 C4 H4 120.2 . . ?
C5 C4 C3 119.5(6) . . ?
C5 C4 H4 120.2 . . ?
N1 C5 C4 120.4(6) . . ?
N1 C5 H5 119.8 . . ?
C4 C5 H5 119.8 . . ?
N1 C6 H6A 109.5 . . ?
N1 C6 H6B 109.5 . . ?
N1 C6 H6C 109.5 . . ?
H6A C6 H6B 109.5 . . ?
H6A C6 H6C 109.5 . . ?
H6B C6 H6C 109.5 . . ?
C9 C8 H8 120.0 . . ?
C9 C8 C7 120.0 . . ?
C7 C8 H8 120.0 . . ?
C8 C9 I2 117.7(6) . . ?
C10 C9 I2 122.3(6) . . ?
C10 C9 C8 120.0 . . ?
C9 C10 H10 120.0 . . ?
C9 C10 C11 120.0 . . ?
C11 C10 H10 120.0 . . ?
C10 C11 H11 120.0 . . ?
N2 C11 C10 120.0 . . ?
N2 C11 H11 120.0 . . ?
C7 N2 C11 120.0 . . ?
C12 N2 C11 119.8(4) . . ?
C12 N2 C7 120.2(4) . . ?
C8 C7 H7 120.0 . . ?
N2 C7 C8 120.0 . . ?
N2 C7 H7 120.0 . . ?
N2 C12 H12A 109.5 . . ?
N2 C12 H12B 109.5 . . ?
N2 C12 H12C 109.5 . . ?
H12A C12 H12B 109.5 . . ?
H12A C12 H12C 109.5 . . ?
H12B C12 H12C 109.5 . . ?

loop_
_geom_bond_atom_site_label_1
_geom_bond_atom_site_label_2
_geom_bond_distance
_geom_bond_site_symmetry_2
_geom_bond_publ_flag
Bi1 I3 3.1181(7) 3_676 ?
Bi1 I3 3.1181(7) . ?
Bi1 I4 3.0620(6) . ?
Bi1 I4 3.0620(6) 3_676 ?
Bi1 I5 3.0898(6) . ?
Bi1 I5 3.0898(6) 3_676 ?
I1 C3 2.099(6) . ?
N1 C1 1.339(9) . ?
N1 C5 1.347(8) . ?
N1 C6 1.487(8) . ?
C1 H1 0.9300 . ?
C1 C2 1.359(9) . ?
C2 H2 0.9300 . ?
C2 C3 1.383(9) . ?
C3 C4 1.380(9) . ?
C4 H4 0.9300 . ?
C4 C5 1.373(9) . ?
C5 H5 0.9300 . ?
C6 H6A 0.9600 . ?
C6 H6B 0.9600 . ?
C6 H6C 0.9600 . ?
I2 C9 2.077(7) . ?
C8 H8 0.9300 . ?
C8 C9 1.3900 . ?
C8 C7 1.3900 . ?
C9 C10 1.3900 . ?
C10 H10 0.9300 . ?
C10 C11 1.3900 . ?
C11 H11 0.9300 . ?
C11 N2 1.3900 . ?
N2 C7 1.3900 . ?
N2 C12 1.33(5) . ?
C7 H7 0.9300 . ?
C12 H12A 0.9600 . ?
C12 H12B 0.9600 . ?
C12 H12C 0.9600 . ?

loop_
_geom_torsion_atom_site_label_1
_geom_torsion_atom_site_label_2
_geom_torsion_atom_site_label_3
_geom_torsion_atom_site_label_4
_geom_torsion
_geom_torsion_site_symmetry_1
_geom_torsion_site_symmetry_2
_geom_torsion_site_symmetry_3
_geom_torsion_site_symmetry_4
_geom_torsion_publ_flag
I1 C3 C4 C5 178.4(5) . . . . ?
N1 C1 C2 C3 0.1(10) . . . . ?
C1 N1 C5 C4 -1.3(9) . . . . ?
C1 C2 C3 I1 -179.2(5) . . . . ?
C1 C2 C3 C4 0.3(10) . . . . ?
C2 C3 C4 C5 -1.1(9) . . . . ?
C3 C4 C5 N1 1.6(10) . . . . ?
C5 N1 C1 C2 0.4(10) . . . . ?
C6 N1 C1 C2 -178.6(6) . . . . ?
C6 N1 C5 C4 177.8(6) . . . . ?
I2 C9 C10 C11 -178.2(6) . . . . ?
C8 C9 C10 C11 0.0 . . . . ?
C9 C8 C7 N2 0.0 . . . . ?
C9 C10 C11 N2 0.0 . . . . ?
C10 C11 N2 C7 0.0 . . . . ?
C10 C11 N2 C12 177(3) . . . . ?
C11 N2 C7 C8 0.0 . . . . ?
C7 C8 C9 I2 178.3(6) . . . . ?
C7 C8 C9 C10 0.0 . . . . ?
C12 N2 C7 C8 -177(3) . . . . ?
